data_4122615
loop_
_publ_author_name
'Manna, Kuntal'
'Zhang, Teng'
'Carboni, Micha\"el'
'Abney, Carter W.'
'Lin, Wenbin'

_publ_section_title
;
 Salicylaldimine-based metal-organic framework enabling highly active
 olefin hydrogenation with iron and cobalt catalysts.
;
_journal_issue 38
_journal_name_full 'Journal of the American Chemical Society'
_journal_page_first 13182
_journal_page_last 13185
_journal_paper_doi 10.1021/ja507947d
_journal_volume 136
_journal_year 2014
_chemical_formula_sum 'C120 H76 O32 Zr6'
_chemical_formula_weight 2577.13
_chemical_name_systematic
; 
 ? 
;
_space_group_IT_number 225
_symmetry_space_group_name_Hall '-F 4 2 3'
_symmetry_space_group_name_H-M 'F m -3 m'
_atom_sites_solution_hydrogens geom
_atom_sites_solution_primary direct
_atom_sites_solution_secondary difmap
_audit_creation_method SHELXL-97
_cell_angle_alpha 90.00
_cell_angle_beta 90.00
_cell_angle_gamma 90.00
_cell_formula_units_Z 4
_cell_length_a 32.6205(16)
_cell_length_b 32.6205(16)
_cell_length_c 32.6205(16)
_cell_measurement_temperature 100(2)
_cell_volume 34711(3)
_computing_structure_refinement 'SHELXL-97 (Sheldrick, 2008)'
_computing_structure_solution 'SHELXS-97 (Sheldrick, 2008)'
_diffrn_ambient_temperature 100(2)
_diffrn_measured_fraction_theta_full 0.996
_diffrn_measured_fraction_theta_max 0.996
_diffrn_radiation_monochromator graphite
_diffrn_radiation_source 'fine-focus sealed tube'
_diffrn_radiation_wavelength 0.41328
_diffrn_reflns_av_R_equivalents 0.0738
_diffrn_reflns_av_sigmaI/netI 0.0123
_diffrn_reflns_limit_h_max 34
_diffrn_reflns_limit_h_min -34
_diffrn_reflns_limit_k_max 34
_diffrn_reflns_limit_k_min -34
_diffrn_reflns_limit_l_max 34
_diffrn_reflns_limit_l_min -32
_diffrn_reflns_number 101856
_diffrn_reflns_theta_full 12.52
_diffrn_reflns_theta_max 12.52
_diffrn_reflns_theta_min 0.63
_exptl_absorpt_coefficient_mu 0.257
_exptl_crystal_density_diffrn 0.493
_exptl_crystal_density_method 'not measured'
_exptl_crystal_F_000 5168
_refine_diff_density_max 0.492
_refine_diff_density_min -1.416
_refine_diff_density_rms 0.171
_refine_ls_extinction_method none
_refine_ls_goodness_of_fit_ref 2.033
_refine_ls_hydrogen_treatment mixed
_refine_ls_matrix_type full
_refine_ls_number_parameters 50
_refine_ls_number_reflns 1108
_refine_ls_number_restraints 0
_refine_ls_restrained_S_all 2.033
_refine_ls_R_factor_all 0.0809
_refine_ls_R_factor_gt 0.0771
_refine_ls_shift/su_max 0.000
_refine_ls_shift/su_mean 0.000
_refine_ls_structure_factor_coef Fsqd
_refine_ls_weighting_details 'calc w=1/[\s^2^(Fo^2^)+(0.1000P)^2^+0.0000P] where P=(Fo^2^+2Fc^2^)/3'
_refine_ls_weighting_scheme calc
_refine_ls_wR_factor_gt 0.2168
_refine_ls_wR_factor_ref 0.2230
_reflns_number_gt 1064
_reflns_number_total 1108
_reflns_threshold_expression >2sigma(I)
_cod_data_source_file ja507947d_si_001.cif
_cod_data_source_block mcc175_fm3m_sqz
_cod_depositor_comments 'Adding full bibliography for 4122615--4122616.cif.'
_cod_database_code 4122615

loop_
_symmetry_equiv_pos_as_xyz
'x, y, z'
'-x, -y, z'
'-x, y, -z'
'x, -y, -z'
'z, x, y'
'z, -x, -y'
'-z, -x, y'
'-z, x, -y'
'y, z, x'
'-y, z, -x'
'y, -z, -x'
'-y, -z, x'
'y, x, -z'
'-y, -x, -z'
'y, -x, z'
'-y, x, z'
'x, z, -y'
'-x, z, y'
'-x, -z, -y'
'x, -z, y'
'z, y, -x'
'z, -y, x'
'-z, y, x'
'-z, -y, -x'
'x, y+1/2, z+1/2'
'-x, -y+1/2, z+1/2'
'-x, y+1/2, -z+1/2'
'x, -y+1/2, -z+1/2'
'z, x+1/2, y+1/2'
'z, -x+1/2, -y+1/2'
'-z, -x+1/2, y+1/2'
'-z, x+1/2, -y+1/2'
'y, z+1/2, x+1/2'
'-y, z+1/2, -x+1/2'
'y, -z+1/2, -x+1/2'
'-y, -z+1/2, x+1/2'
'y, x+1/2, -z+1/2'
'-y, -x+1/2, -z+1/2'
'y, -x+1/2, z+1/2'
'-y, x+1/2, z+1/2'
'x, z+1/2, -y+1/2'
'-x, z+1/2, y+1/2'
'-x, -z+1/2, -y+1/2'
'x, -z+1/2, y+1/2'
'z, y+1/2, -x+1/2'
'z, -y+1/2, x+1/2'
'-z, y+1/2, x+1/2'
'-z, -y+1/2, -x+1/2'
'x+1/2, y, z+1/2'
'-x+1/2, -y, z+1/2'
'-x+1/2, y, -z+1/2'
'x+1/2, -y, -z+1/2'
'z+1/2, x, y+1/2'
'z+1/2, -x, -y+1/2'
'-z+1/2, -x, y+1/2'
'-z+1/2, x, -y+1/2'
'y+1/2, z, x+1/2'
'-y+1/2, z, -x+1/2'
'y+1/2, -z, -x+1/2'
'-y+1/2, -z, x+1/2'
'y+1/2, x, -z+1/2'
'-y+1/2, -x, -z+1/2'
'y+1/2, -x, z+1/2'
'-y+1/2, x, z+1/2'
'x+1/2, z, -y+1/2'
'-x+1/2, z, y+1/2'
'-x+1/2, -z, -y+1/2'
'x+1/2, -z, y+1/2'
'z+1/2, y, -x+1/2'
'z+1/2, -y, x+1/2'
'-z+1/2, y, x+1/2'
'-z+1/2, -y, -x+1/2'
'x+1/2, y+1/2, z'
'-x+1/2, -y+1/2, z'
'-x+1/2, y+1/2, -z'
'x+1/2, -y+1/2, -z'
'z+1/2, x+1/2, y'
'z+1/2, -x+1/2, -y'
'-z+1/2, -x+1/2, y'
'-z+1/2, x+1/2, -y'
'y+1/2, z+1/2, x'
'-y+1/2, z+1/2, -x'
'y+1/2, -z+1/2, -x'
'-y+1/2, -z+1/2, x'
'y+1/2, x+1/2, -z'
'-y+1/2, -x+1/2, -z'
'y+1/2, -x+1/2, z'
'-y+1/2, x+1/2, z'
'x+1/2, z+1/2, -y'
'-x+1/2, z+1/2, y'
'-x+1/2, -z+1/2, -y'
'x+1/2, -z+1/2, y'
'z+1/2, y+1/2, -x'
'z+1/2, -y+1/2, x'
'-z+1/2, y+1/2, x'
'-z+1/2, -y+1/2, -x'
'-x, -y, -z'
'x, y, -z'
'x, -y, z'
'-x, y, z'
'-z, -x, -y'
'-z, x, y'
'z, x, -y'
'z, -x, y'
'-y, -z, -x'
'y, -z, x'
'-y, z, x'
'y, z, -x'
'-y, -x, z'
'y, x, z'
'-y, x, -z'
'y, -x, -z'
'-x, -z, y'
'x, -z, -y'
'x, z, y'
'-x, z, -y'
'-z, -y, x'
'-z, y, -x'
'z, -y, -x'
'z, y, x'
'-x, -y+1/2, -z+1/2'
'x, y+1/2, -z+1/2'
'x, -y+1/2, z+1/2'
'-x, y+1/2, z+1/2'
'-z, -x+1/2, -y+1/2'
'-z, x+1/2, y+1/2'
'z, x+1/2, -y+1/2'
'z, -x+1/2, y+1/2'
'-y, -z+1/2, -x+1/2'
'y, -z+1/2, x+1/2'
'-y, z+1/2, x+1/2'
'y, z+1/2, -x+1/2'
'-y, -x+1/2, z+1/2'
'y, x+1/2, z+1/2'
'-y, x+1/2, -z+1/2'
'y, -x+1/2, -z+1/2'
'-x, -z+1/2, y+1/2'
'x, -z+1/2, -y+1/2'
'x, z+1/2, y+1/2'
'-x, z+1/2, -y+1/2'
'-z, -y+1/2, x+1/2'
'-z, y+1/2, -x+1/2'
'z, -y+1/2, -x+1/2'
'z, y+1/2, x+1/2'
'-x+1/2, -y, -z+1/2'
'x+1/2, y, -z+1/2'
'x+1/2, -y, z+1/2'
'-x+1/2, y, z+1/2'
'-z+1/2, -x, -y+1/2'
'-z+1/2, x, y+1/2'
'z+1/2, x, -y+1/2'
'z+1/2, -x, y+1/2'
'-y+1/2, -z, -x+1/2'
'y+1/2, -z, x+1/2'
'-y+1/2, z, x+1/2'
'y+1/2, z, -x+1/2'
'-y+1/2, -x, z+1/2'
'y+1/2, x, z+1/2'
'-y+1/2, x, -z+1/2'
'y+1/2, -x, -z+1/2'
'-x+1/2, -z, y+1/2'
'x+1/2, -z, -y+1/2'
'x+1/2, z, y+1/2'
'-x+1/2, z, -y+1/2'
'-z+1/2, -y, x+1/2'
'-z+1/2, y, -x+1/2'
'z+1/2, -y, -x+1/2'
'z+1/2, y, x+1/2'
'-x+1/2, -y+1/2, -z'
'x+1/2, y+1/2, -z'
'x+1/2, -y+1/2, z'
'-x+1/2, y+1/2, z'
'-z+1/2, -x+1/2, -y'
'-z+1/2, x+1/2, y'
'z+1/2, x+1/2, -y'
'z+1/2, -x+1/2, y'
'-y+1/2, -z+1/2, -x'
'y+1/2, -z+1/2, x'
'-y+1/2, z+1/2, x'
'y+1/2, z+1/2, -x'
'-y+1/2, -x+1/2, z'
'y+1/2, x+1/2, z'
'-y+1/2, x+1/2, -z'
'y+1/2, -x+1/2, -z'
'-x+1/2, -z+1/2, y'
'x+1/2, -z+1/2, -y'
'x+1/2, z+1/2, y'
'-x+1/2, z+1/2, -y'
'-z+1/2, -y+1/2, x'
'-z+1/2, y+1/2, -x'
'z+1/2, -y+1/2, -x'
'z+1/2, y+1/2, x'

loop_
_atom_site_label
_atom_site_type_symbol
_atom_site_fract_x
_atom_site_fract_y
_atom_site_fract_z
_atom_site_U_iso_or_equiv
_atom_site_adp_type
_atom_site_occupancy
_atom_site_symmetry_multiplicity
_atom_site_calc_flag
_atom_site_refinement_flags
Zr1 Zr 0.5000 1.0000 0.07579(2) 0.0448(6) Uani 1 8 d S
O1 O 0.53769(16) 0.96231(16) 0.03769(16) 0.090(3) Uani 1 6 d S
O2 O 0.5000 0.94117(15) 0.10950(14) 0.0841(14) Uani 1 2 d S
C1 C 0.5000 0.9038(2) 0.0962(2) 0.087(3) Uani 1 4 d S
C2 C 0.5000 0.8726(2) 0.1274(2) 0.127(5) Uani 1 4 d S
C3 C 0.5000 0.8850(4) 0.1697(3) 0.169(5) Uani 1 2 d S
H3 H 0.5000 0.9131 0.1772 0.202 Uiso 1 2 calc SR
C4 C 0.5000 0.8552(4) 0.1986(4) 0.210(7) Uani 1 2 d S
H4 H 0.5000 0.8626 0.2267 0.252 Uiso 1 2 calc SR
C5 C 0.5000 0.8127(4) 0.1873(4) 0.30(2) Uani 1 4 d S
C6 C 0.5000 0.7797(4) 0.2203(4) 0.247(13) Uani 1 4 d S
C7 C 0.4688(7) 0.7836(5) 0.2575(5) 0.271(15) Uani 0.50 1 d P
H7 H 0.4505 0.8062 0.2591 0.325 Uiso 0.50 1 calc PR

loop_
_atom_site_aniso_label
_atom_site_aniso_U_11
_atom_site_aniso_U_22
_atom_site_aniso_U_33
_atom_site_aniso_U_23
_atom_site_aniso_U_13
_atom_site_aniso_U_12
Zr1 0.0496(6) 0.0496(6) 0.0352(7) 0.000 0.000 0.000
O1 0.090(3) 0.090(3) 0.090(3) -0.039(3) 0.039(3) -0.039(3)
O2 0.101(3) 0.072(3) 0.079(3) 0.023(2) 0.000 0.000
C1 0.111(9) 0.075(5) 0.075(5) 0.024(6) 0.000 0.000
C2 0.213(15) 0.084(5) 0.084(5) 0.031(6) 0.000 0.000
C3 0.289(15) 0.131(8) 0.085(6) 0.059(6) 0.000 0.000
C4 0.38(2) 0.125(9) 0.128(9) 0.062(8) 0.000 0.000
C5 0.65(7) 0.130(10) 0.130(10) 0.036(14) 0.000 0.000
C6 0.46(4) 0.139(11) 0.139(11) 0.087(14) 0.000 0.000
C7 0.54(5) 0.128(12) 0.146(13) 0.072(11) -0.015(19) 0.034(18)

loop_
_atom_type_symbol
_atom_type_description
_atom_type_scat_dispersion_real
_atom_type_scat_dispersion_imag
_atom_type_scat_source
C C -0.0001 0.0005 'International Tables Vol C Tables 4.2.6.8 and 6.1.1.4'
O O 0.0017 0.0018 'International Tables Vol C Tables 4.2.6.8 and 6.1.1.4'
Zr Zr 0.1626 1.5743 'International Tables Vol C Tables 4.2.6.8 and 6.1.1.4'
H H 0.0000 0.0000 'International Tables Vol C Tables 4.2.6.8 and 6.1.1.4'

loop_
_geom_angle_atom_site_label_1
_geom_angle_atom_site_label_2
_geom_angle_atom_site_label_3
_geom_angle
_geom_angle_site_symmetry_1
_geom_angle_site_symmetry_3
O1 Zr1 O1 108.9(5) 100_655 99_575
O1 Zr1 O1 70.2(2) 100_655 2_675
O1 Zr1 O1 70.2(2) 99_575 2_675
O1 Zr1 O1 70.2(2) 100_655 .
O1 Zr1 O1 70.2(2) 99_575 .
O1 Zr1 O1 108.9(5) 2_675 .
O1 Zr1 O2 142.02(5) 100_655 181_665
O1 Zr1 O2 77.9(2) 99_575 181_665
O1 Zr1 O2 142.02(5) 2_675 181_665
O1 Zr1 O2 77.9(2) . 181_665
O1 Zr1 O2 142.02(5) 100_655 2_675
O1 Zr1 O2 77.9(2) 99_575 2_675
O1 Zr1 O2 77.9(2) 2_675 2_675
O1 Zr1 O2 142.02(5) . 2_675
O2 Zr1 O2 75.69(12) 181_665 2_675
O1 Zr1 O2 77.9(2) 100_655 182_455
O1 Zr1 O2 142.02(5) 99_575 182_455
O1 Zr1 O2 77.9(2) 2_675 182_455
O1 Zr1 O2 142.02(5) . 182_455
O2 Zr1 O2 120.4(3) 181_665 182_455
O2 Zr1 O2 75.69(12) 2_675 182_455
O1 Zr1 O2 77.9(2) 100_655 .
O1 Zr1 O2 142.02(5) 99_575 .
O1 Zr1 O2 142.02(5) 2_675 .
O1 Zr1 O2 77.9(2) . .
O2 Zr1 O2 75.69(12) 181_665 .
O2 Zr1 O2 120.4(3) 2_675 .
O2 Zr1 O2 75.69(12) 182_455 .
O1 Zr1 Zr1 35.12(12) 100_655 153_665
O1 Zr1 Zr1 89.7(2) 99_575 153_665
O1 Zr1 Zr1 89.7(2) 2_675 153_665
O1 Zr1 Zr1 35.12(12) . 153_665
O2 Zr1 Zr1 110.58(9) 181_665 153_665
O2 Zr1 Zr1 164.81(13) 2_675 153_665
O2 Zr1 Zr1 110.58(9) 182_455 153_665
O2 Zr1 Zr1 74.81(13) . 153_665
O1 Zr1 Zr1 35.12(12) 100_655 173_566
O1 Zr1 Zr1 89.7(2) 99_575 173_566
O1 Zr1 Zr1 35.12(12) 2_675 173_566
O1 Zr1 Zr1 89.7(2) . 173_566
O2 Zr1 Zr1 164.81(13) 181_665 173_566
O2 Zr1 Zr1 110.58(9) 2_675 173_566
O2 Zr1 Zr1 74.81(13) 182_455 173_566
O2 Zr1 Zr1 110.58(9) . 173_566
Zr1 Zr1 Zr1 60.0 153_665 173_566
O1 Zr1 Zr1 89.7(2) 100_655 77_554
O1 Zr1 Zr1 35.12(12) 99_575 77_554
O1 Zr1 Zr1 89.7(2) 2_675 77_554
O1 Zr1 Zr1 35.12(12) . 77_554
O2 Zr1 Zr1 74.81(13) 181_665 77_554
O2 Zr1 Zr1 110.58(9) 2_675 77_554
O2 Zr1 Zr1 164.81(13) 182_455 77_554
O2 Zr1 Zr1 110.58(9) . 77_554
Zr1 Zr1 Zr1 60.0 153_665 77_554
Zr1 Zr1 Zr1 90.0 173_566 77_554
O1 Zr1 Zr1 89.7(2) 100_655 57_464
O1 Zr1 Zr1 35.12(12) 99_575 57_464
O1 Zr1 Zr1 35.12(12) 2_675 57_464
O1 Zr1 Zr1 89.7(2) . 57_464
O2 Zr1 Zr1 110.58(9) 181_665 57_464
O2 Zr1 Zr1 74.81(13) 2_675 57_464
O2 Zr1 Zr1 110.58(9) 182_455 57_464
O2 Zr1 Zr1 164.82(13) . 57_464
Zr1 Zr1 Zr1 90.0 153_665 57_464
Zr1 Zr1 Zr1 60.0 173_566 57_464
Zr1 Zr1 Zr1 60.0 77_554 57_464
Zr1 O1 Zr1 109.8(2) . 153_665
Zr1 O1 Zr1 109.8(2) . 77_554
Zr1 O1 Zr1 109.8(2) 153_665 77_554
C1 O2 Zr1 130.6(5) . .
O2 C1 O2 129.2(9) 114_566 .
O2 C1 C2 115.4(4) 114_566 .
O2 C1 C2 115.4(4) . .
C1 C2 C3 118.8(6) . .
C1 C2 C3 118.8(6) . 114_566
C3 C2 C3 122.4(11) . 114_566
C4 C3 C2 117.9(12) . .
C3 C4 C5 121.1(15) . .
C4 C5 C4 119.7(18) 114_566 .
C4 C5 C6 120.2(9) 114_566 .
C4 C5 C6 120.2(9) . .
C5 C6 C7 118.9(9) . 19_666
C5 C6 C7 118.9(9) . 100_655
C7 C6 C7 73.3(14) 19_666 100_655
C5 C6 C7 118.9(9) . 114_566
C7 C6 C7 79.6(16) 19_666 114_566
C7 C6 C7 122.1(18) 100_655 114_566
C5 C6 C7 118.9(9) . .
C7 C6 C7 122.1(18) 19_666 .
C7 C6 C7 79.6(16) 100_655 .
C7 C6 C7 73.2(14) 114_566 .
C7 C7 C6 118.9(9) 139_554 .

loop_
_geom_bond_atom_site_label_1
_geom_bond_atom_site_label_2
_geom_bond_distance
_geom_bond_site_symmetry_2
Zr1 O1 2.137(3) 100_655
Zr1 O1 2.137(3) 99_575
Zr1 O1 2.137(3) 2_675
Zr1 O1 2.137(3) .
Zr1 O2 2.212(4) 181_665
Zr1 O2 2.212(4) 2_675
Zr1 O2 2.212(4) 182_455
Zr1 O2 2.212(4) .
Zr1 Zr1 3.4963(11) 153_665
Zr1 Zr1 3.4963(11) 173_566
Zr1 Zr1 3.4963(11) 77_554
Zr1 Zr1 3.4963(11) 57_464
O1 Zr1 2.137(3) 153_665
O1 Zr1 2.137(3) 77_554
O2 C1 1.294(6) .
C1 O2 1.294(6) 114_566
C1 C2 1.438(14) .
C2 C3 1.439(12) .
C2 C3 1.440(12) 114_566
C3 C4 1.350(13) .
C4 C5 1.435(14) .
C5 C4 1.435(14) 114_566
C5 C6 1.52(2) .
C6 C7 1.59(2) 19_666
C6 C7 1.59(2) 100_655
C6 C7 1.59(2) 114_566
C6 C7 1.59(2) .
C7 C7 1.21(3) 139_554
